data_7039197
loop_
_publ_author_name
'Switlicka-Olszewska, Anna'
'Palion-Gazda, Joanna'
'Klemens, Tomasz'
'Machura, Barbara'
'Vallejo, Julia'
'Cano, Joan'
'Lloret, Francesc'
'Julve, Miguel'

_publ_section_title
;
 Single-ion magnet behaviour in mononuclear and two-dimensional
 dicyanamide-containing cobalt(ii) complexes.
;
_journal_issue 25
_journal_name_full 'Dalton transactions (Cambridge, England : 2003)'
_journal_page_first 10181
_journal_page_last 10193
_journal_paper_doi 10.1039/c6dt01160h
_journal_volume 45
_journal_year 2016
_chemical_formula_moiety 'C10 H8 Co N14'
_chemical_formula_sum 'C10 H8 Co N14'
_chemical_formula_weight 383.23
_chemical_name_systematic
; 
 ? 
;
_space_group_IT_number 15
_symmetry_cell_setting monoclinic
_symmetry_space_group_name_Hall '-C 2yc'
_symmetry_space_group_name_H-M 'C 1 2/c 1'
_atom_sites_solution_hydrogens geom
_atom_sites_solution_primary direct
_atom_sites_solution_secondary difmap
_audit_block_doi 10.5517/cc12bqfk
_audit_creation_method SHELXL-97
_audit_update_record
;
2014-03-24 deposited with the CCDC.
2016-05-05 downloaded from the CCDC.
;
_cell_angle_alpha 90.00
_cell_angle_beta 119.302(7)
_cell_angle_gamma 90.00
_cell_formula_units_Z 4
_cell_length_a 14.747(2)
_cell_length_b 8.8586(4)
_cell_length_c 13.4233(10)
_cell_measurement_reflns_used 2481
_cell_measurement_temperature 295.0
_cell_measurement_theta_max 28.9150
_cell_measurement_theta_min 3.6200
_cell_volume 1529.2(3)
_computing_cell_refinement 'CrysAlis RED v. 1.163 (UNIL IC & KUMA 2000)'
_computing_data_collection 'CrysAlis CCD v. 1.163 (UNIL IC & KUMA 2000)'
_computing_data_reduction 'CrysAlis RED v. 1.163 (UNIL IC & KUMA 2000)'
_computing_molecular_graphics
;XP in SHELXTL/PC (Sheldrick, 1990b)
 ORTEP-3 W v. 1.062 (Farrugia 1997)
;
_computing_publication_material
;SHELXL-97 (Sheldrick, 1997) and
 PLATON (Spek, 1990)
;
_computing_structure_refinement 'SHELXL-97 (Sheldrick, 1997)'
_computing_structure_solution 'SHELXS-97 (Sheldrick, 1990)'
_diffrn_ambient_temperature 295.0
_diffrn_measured_fraction_theta_full 0.998
_diffrn_measured_fraction_theta_max 0.998
_diffrn_radiation_monochromator graphite
_diffrn_radiation_source 'fine-focus sealed tube'
_diffrn_radiation_type MoK\a
_diffrn_radiation_wavelength 0.71073
_diffrn_reflns_av_R_equivalents 0.0270
_diffrn_reflns_av_sigmaI/netI 0.0283
_diffrn_reflns_limit_h_max 14
_diffrn_reflns_limit_h_min -17
_diffrn_reflns_limit_k_max 10
_diffrn_reflns_limit_k_min -10
_diffrn_reflns_limit_l_max 15
_diffrn_reflns_limit_l_min -13
_diffrn_reflns_number 4265
_diffrn_reflns_theta_full 25.05
_diffrn_reflns_theta_max 25.05
_diffrn_reflns_theta_min 3.37
_exptl_absorpt_coefficient_mu 1.152
_exptl_absorpt_correction_T_max 1.000
_exptl_absorpt_correction_T_min 0.885
_exptl_absorpt_correction_type empirical
_exptl_absorpt_process_details 'CrysAlis RED, (2005)'
_exptl_crystal_colour pink
_exptl_crystal_density_diffrn 1.665
_exptl_crystal_density_method 'not measured'
_exptl_crystal_description prism
_exptl_crystal_F_000 772
_exptl_crystal_size_max 0.156
_exptl_crystal_size_mid 0.139
_exptl_crystal_size_min 0.112
_refine_diff_density_max 0.238
_refine_diff_density_min -0.274
_refine_diff_density_rms 0.050
_refine_ls_extinction_method none
_refine_ls_goodness_of_fit_ref 1.041
_refine_ls_hydrogen_treatment constr
_refine_ls_matrix_type full
_refine_ls_number_parameters 115
_refine_ls_number_reflns 1348
_refine_ls_number_restraints 0
_refine_ls_restrained_S_all 1.041
_refine_ls_R_factor_all 0.0316
_refine_ls_R_factor_gt 0.0253
_refine_ls_shift/su_max 0.000
_refine_ls_shift/su_mean 0.000
_refine_ls_structure_factor_coef Fsqd
_refine_ls_weighting_details 'calc w=1/[\s^2^(Fo^2^)+(0.0295P)^2^+0.8381P] where P=(Fo^2^+2Fc^2^)/3'
_refine_ls_weighting_scheme calc
_refine_ls_wR_factor_gt 0.0599
_refine_ls_wR_factor_ref 0.0625
_reflns_number_gt 1168
_reflns_number_total 1348
_reflns_threshold_expression >2sigma(I)
_cod_data_source_file c6dt01160h2.cif
_cod_data_source_block co19a
_cod_depositor_comments 'Adding full bibliography for 7039197--7039200.cif.'
_cod_original_cell_volume 1529.2(2)
_cod_original_sg_symbol_H-M C2/c
_cod_database_code 7039197

loop_
_symmetry_equiv_pos_as_xyz
'x, y, z'
'-x, y, -z+1/2'
'x+1/2, y+1/2, z'
'-x+1/2, y+1/2, -z+1/2'
'-x, -y, -z'
'x, -y, z-1/2'
'-x+1/2, -y+1/2, -z'
'x+1/2, -y+1/2, z-1/2'

loop_
_atom_site_label
_atom_site_type_symbol
_atom_site_fract_x
_atom_site_fract_y
_atom_site_fract_z
_atom_site_U_iso_or_equiv
_atom_site_adp_type
_atom_site_occupancy
_atom_site_symmetry_multiplicity
_atom_site_calc_flag
_atom_site_refinement_flags
Co1 Co 0.2500 -0.2500 0.5000 0.02080(13) Uani 1 2 d S
N1 N 0.12983(12) -0.07878(17) 0.44287(13) 0.0253(4) Uani 1 1 d .
N4 N 0.10714(15) 0.3142(2) 0.42372(17) 0.0443(5) Uani 1 1 d .
H4A H 0.1717 0.3394 0.4573 0.053 Uiso 1 1 calc R
H4B H 0.0598 0.3828 0.3978 0.053 Uiso 1 1 calc R
N2 N 0.15720(12) 0.06697(17) 0.45396(14) 0.0287(4) Uani 1 1 d .
N3 N -0.02307(12) 0.1379(2) 0.35831(15) 0.0354(4) Uani 1 1 d .
N98 N 0.33518(13) -0.13738(18) 0.65633(14) 0.0323(4) Uani 1 1 d .
N97 N 0.41248(13) -0.0140(2) 0.84294(15) 0.0396(5) Uani 1 1 d .
N99 N 0.32423(13) -0.12714(18) 0.42776(14) 0.0313(4) Uani 1 1 d .
C1 C 0.08041(15) 0.1692(2) 0.41196(17) 0.0294(5) Uani 1 1 d .
C2 C -0.04569(16) -0.0061(2) 0.35037(18) 0.0354(5) Uani 1 1 d .
H2 H -0.1151 -0.0353 0.3149 0.042 Uiso 1 1 calc R
C3 C 0.03080(15) -0.1165(2) 0.39327(17) 0.0317(5) Uani 1 1 d .
H3 H 0.0121 -0.2177 0.3870 0.038 Uiso 1 1 calc R
C98 C 0.36562(14) -0.0768(2) 0.74200(17) 0.0257(4) Uani 1 1 d .
C99 C 0.36028(15) -0.0605(2) 0.38271(16) 0.0272(4) Uani 1 1 d .

loop_
_atom_site_aniso_label
_atom_site_aniso_U_11
_atom_site_aniso_U_22
_atom_site_aniso_U_33
_atom_site_aniso_U_23
_atom_site_aniso_U_13
_atom_site_aniso_U_12
Co1 0.0284(2) 0.01575(19) 0.0216(2) -0.00097(13) 0.01486(16) -0.00179(14)
N1 0.0305(9) 0.0201(8) 0.0276(9) -0.0015(6) 0.0159(7) -0.0003(7)
N4 0.0344(10) 0.0234(9) 0.0677(13) 0.0013(9) 0.0194(9) 0.0044(8)
N2 0.0283(9) 0.0192(8) 0.0374(10) -0.0011(7) 0.0150(8) 0.0005(7)
N3 0.0292(9) 0.0343(10) 0.0427(11) 0.0020(8) 0.0175(8) 0.0045(8)
N98 0.0394(10) 0.0295(9) 0.0274(10) -0.0065(8) 0.0158(8) 0.0001(8)
N97 0.0305(9) 0.0528(11) 0.0336(10) -0.0208(9) 0.0142(8) 0.0021(9)
N99 0.0378(10) 0.0273(9) 0.0356(10) 0.0064(7) 0.0232(8) 0.0001(8)
C1 0.0329(11) 0.0260(11) 0.0309(11) 0.0014(8) 0.0168(9) 0.0059(9)
C2 0.0262(11) 0.0431(13) 0.0366(12) -0.0006(10) 0.0151(9) -0.0021(10)
C3 0.0328(12) 0.0270(11) 0.0359(12) -0.0032(9) 0.0172(9) -0.0052(9)
C98 0.0269(10) 0.0218(9) 0.0311(11) 0.0005(8) 0.0162(9) 0.0021(8)
C99 0.0267(10) 0.0250(10) 0.0270(11) 0.0044(8) 0.0107(9) 0.0052(8)

loop_
_atom_type_symbol
_atom_type_description
_atom_type_scat_dispersion_real
_atom_type_scat_dispersion_imag
_atom_type_scat_source
C C 0.0033 0.0016 'International Tables Vol C Tables 4.2.6.8 and 6.1.1.4'
H H 0.0000 0.0000 'International Tables Vol C Tables 4.2.6.8 and 6.1.1.4'
Co Co 0.3494 0.9721 'International Tables Vol C Tables 4.2.6.8 and 6.1.1.4'
N N 0.0061 0.0033 'International Tables Vol C Tables 4.2.6.8 and 6.1.1.4'

loop_
_citation_id
_citation_doi
_citation_year
1 10.1039/C4DT03574G 2015

loop_
_geom_angle_atom_site_label_1
_geom_angle_atom_site_label_2
_geom_angle_atom_site_label_3
_geom_angle
_geom_angle_site_symmetry_1
_geom_angle_site_symmetry_3
N99 Co1 N99 180.00(7) . 7_546
N99 Co1 N98 88.67(7) . 7_546
N99 Co1 N98 91.33(7) 7_546 7_546
N99 Co1 N98 91.33(7) . .
N99 Co1 N98 88.67(7) 7_546 .
N98 Co1 N98 180.0 7_546 .
N99 Co1 N1 89.69(6) . .
N99 Co1 N1 90.31(6) 7_546 .
N98 Co1 N1 89.61(6) 7_546 .
N98 Co1 N1 90.39(6) . .
N99 Co1 N1 90.31(6) . 7_546
N99 Co1 N1 89.69(6) 7_546 7_546
N98 Co1 N1 90.39(6) 7_546 7_546
N98 Co1 N1 89.61(6) . 7_546
N1 Co1 N1 180.00(9) . 7_546
C3 N1 N2 119.99(16) . .
C3 N1 Co1 120.89(13) . .
N2 N1 Co1 119.05(11) . .
C1 N4 H4A 120.0 . .
C1 N4 H4B 120.0 . .
H4A N4 H4B 120.0 . .
N1 N2 C1 117.28(16) . .
C2 N3 C1 114.65(17) . .
C98 N98 Co1 167.99(17) . .
C98 N97 C99 121.29(17) . 6_556
C99 N99 Co1 176.40(16) . .
N4 C1 N2 117.55(18) . .
N4 C1 N3 116.78(17) . .
N2 C1 N3 125.67(18) . .
N3 C2 C3 121.99(19) . .
N3 C2 H2 119.0 . .
C3 C2 H2 119.0 . .
N1 C3 C2 120.41(18) . .
N1 C3 H3 119.8 . .
C2 C3 H3 119.8 . .
N98 C98 N97 172.5(2) . .
N99 C99 N97 172.9(2) . 6

loop_
_geom_bond_atom_site_label_1
_geom_bond_atom_site_label_2
_geom_bond_distance
_geom_bond_site_symmetry_2
Co1 N99 2.0887(17) .
Co1 N99 2.0887(16) 7_546
Co1 N98 2.0968(16) 7_546
Co1 N98 2.0968(16) .
Co1 N1 2.1677(15) .
Co1 N1 2.1677(15) 7_546
N1 C3 1.317(2) .
N1 N2 1.339(2) .
N4 C1 1.330(3) .
N4 H4A 0.8600 .
N4 H4B 0.8600 .
N2 C1 1.340(2) .
N3 C2 1.310(3) .
N3 C1 1.360(3) .
N98 C98 1.143(2) .
N97 C98 1.306(3) .
N97 C99 1.309(3) 6_556
N99 C99 1.145(2) .
C2 C3 1.387(3) .
C2 H2 0.9300 .
C3 H3 0.9300 .
C99 N97 1.309(3) 6

loop_
_geom_hbond_atom_site_label_D
_geom_hbond_atom_site_label_H
_geom_hbond_atom_site_label_A
_geom_hbond_distance_DH
_geom_hbond_distance_HA
_geom_hbond_distance_DA
_geom_hbond_angle_DHA
_geom_hbond_site_symmetry_A
N4 H4A N2 0.86 2.35 3.209(2) 174.3 7_556
N4 H4B N97 0.86 2.25 3.082(3) 163.9 8_455
